data_2010450
loop_
_publ_author_name
'Garcia, J. G.'
'Enas, J. D.'
'VanBrocklin, H. F.'
'Fronczek, F. R.'

_publ_section_title
;
 5-Fluoro-1-indanone and 2,2-Dimethyl-5-fluoro-1-indanone
;
_journal_issue 2
_journal_name_full 'Acta Crystallographica Section C'
_journal_page_first 301
_journal_page_last 304
_journal_paper_doi 10.1107/S0108270194005329
_journal_volume 51
_journal_year 1995
_chemical_formula_moiety 'C11 H11 F1 O1'
_chemical_formula_sum 'C11 H11 F O'
_chemical_formula_weight 178.2
_space_group_IT_number 62
_symmetry_cell_setting orthorhombic
_symmetry_space_group_name_Hall '-P 2ac 2n'
_symmetry_space_group_name_H-M 'P n m a'
_atom_type_scat_source IntTabIV
_cell_angle_alpha 90.
_cell_angle_beta 90.
_cell_angle_gamma 90.
_cell_formula_units_Z 4
_cell_length_a 13.9920(10)
_cell_length_b 6.9620(10)
_cell_length_c 9.7880(10)
_cell_measurement_reflns_used 25
_cell_measurement_temperature 296
_cell_measurement_theta_max 42
_cell_measurement_theta_min 25
_cell_volume 953.47(18)
_diffrn_measurement_device 'Enraf-Nonius CAD-4'
_diffrn_measurement_method \w-2\q
_diffrn_radiation_type CuK\a
_diffrn_radiation_wavelength 1.54184
_diffrn_reflns_av_R_equivalents 0.032
_diffrn_reflns_limit_h_max 17
_diffrn_reflns_limit_h_min 0
_diffrn_reflns_limit_k_max 12
_diffrn_reflns_limit_k_min -12
_diffrn_reflns_limit_l_max 8
_diffrn_reflns_limit_l_min -8
_diffrn_reflns_number 3070
_diffrn_reflns_theta_max 75
_diffrn_standards_decay_% -8.8
_diffrn_standards_interval_time 167
_diffrn_standards_number 3
_exptl_absorpt_coefficient_mu 0.73
_exptl_absorpt_correction_T_max 0.993
_exptl_absorpt_correction_T_min 0.954
_exptl_absorpt_correction_type empirical
_exptl_crystal_colour colorless
_exptl_crystal_density_diffrn 1.241
_exptl_crystal_description fragment
_exptl_crystal_size_max 0.60
_exptl_crystal_size_mid 0.45
_exptl_crystal_size_min 0.35
_refine_diff_density_max 0.15
_refine_diff_density_min -0.15
_refine_ls_extinction_coef g=1.10(3)E-5
_refine_ls_extinction_method '(1 + gI~c~)^-1^ applied to F~c~'
_refine_ls_goodness_of_fit_obs 2.152
_refine_ls_hydrogen_treatment refall
_refine_ls_number_parameters 102
_refine_ls_number_reflns 820
_refine_ls_R_factor_obs 0.044
_refine_ls_shift/esd_max 0.04
_refine_ls_structure_factor_coef F
_refine_ls_weighting_details 'w = 4F~o~^2^/[\s^2^(F~o~^2^) + (0.02F~o~^2^)^2^]'
_refine_ls_weighting_scheme calc
_refine_ls_wR_factor_obs 0.055
_reflns_number_observed 820
_reflns_number_total 1062
_reflns_observed_criterion I>\s(I)
_cod_data_source_file cr1124.cif
_cod_data_source_block cr1124_structure_2_of_2
_cod_depositor_comments
;
The following automatic conversions were performed:

'_refine_ls_weighting_scheme' value '4F~o~^2^/[\s^2^(F~o~^2^) +
(0.02F~o~^2^)^2^]' was changed to 'calc'. New tag
'_refine_ls_weighting_details' was created. The value of the new tag
was set to 'w = 4F~o~^2^/[\s^2^(F~o~^2^) + (0.02F~o~^2^)^2^]'.

Automatic conversion script
Id: cif_fix_values 3143 2015-03-26 13:38:13Z robertas 
;
_cod_original_cell_volume 953.5(2)
_cod_original_formula_sum 'C11 H11 F1 O1'
_cod_database_code 2010450

loop_
_symmetry_equiv_pos_as_xyz
x,y,z
1/2+x,y,1/2-z
x,1/2-y,z
1/2-x,1/2+y,1/2+z
-x,-y,-z
1/2-x,-y,1/2+z
-x,1/2+y,-z
1/2+x,1/2-y,1/2-z

loop_
_atom_site_label
_atom_site_fract_x
_atom_site_fract_y
_atom_site_fract_z
F .37429(7) 0.25 .62640(10)
O .75078(8) 0.25 .25690(10)
C1 .45910(10) 0.25 .5597(2)
C2 .54080(10) 0.25 .6367(2)
C3 .62700(10) 0.25 .5672(2)
C4 .62690(10) 0.25 .4258(2)
C5 .54300(10) 0.25 .3512(2)
C6 .45690(10) 0.25 .4199(2)
C7 .72680(10) 0.25 .6239(2)
C8 .79300(10) 0.25 .4989(2)
C9 .72550(10) 0.25 .37620(10)
C10 .85460(10) .4299(3) .4919(2)
H2 .5377(9) 0.25 .734(2)
H5 .5470(9) 0.25 .251(2)
H6 .3990(10) 0.25 .371(2)
H7 .7324(6) .369(2) .688(2)
H10a .8881(8) .434(3) .4020(10)
H10b .8952(8) .435(3) .575(2)
H10c .8123(6) .550(3) .5030(10)

loop_
_geom_angle_atom_site_label_1
_geom_angle_atom_site_label_2
_geom_angle_atom_site_label_3
_geom_angle_site_symmetry_3
_geom_angle
_geom_angle_publ_flag
F C1 C2 . 117.8(2) yes
F C1 C6 . 117.5(2) yes
C2 C1 C6 . 124.7(2) yes
C1 C2 C3 . 117.2(2) yes
C2 C3 C4 . 119.40(10) yes
C9 C8 C10 . 108.30(10) yes
C3 C4 C5 . 122.00(10) yes
C3 C4 C9 . 109.30(10) yes
C5 C4 C9 . 128.70(10) yes
C1 C6 C5 . 117.8(2) yes
C3 C7 C8 . 105.50(10) yes
C7 C8 C9 . 104.70(10) yes
C7 C8 C10 . 112.20(10) yes
C2 C3 C7 . 128.9(2) yes
C4 C3 C7 . 111.70(10) yes
C10 C8 C10 3_555 110.70(10) yes
O C9 C4 . 126.30(10) yes
O C9 C8 . 125.00(10) yes
C4 C5 C6 . 118.9(2) yes
C4 C9 C8 . 108.80(10) yes

loop_
_geom_bond_atom_site_label_1
_geom_bond_atom_site_label_2
_geom_bond_site_symmetry_1
_geom_bond_site_symmetry_2
_geom_bond_distance
_geom_bond_publ_flag
F C1 . . 1.355(2) yes
O C9 . . 1.220(2) yes
C1 C2 . . 1.368(2) yes
C1 C6 . . 1.369(3) yes
C2 C3 . . 1.385(2) yes
C3 C4 . . 1.383(2) yes
C8 C10 . . 1.523(2) yes
C3 C7 . . 1.502(2) yes
C4 C5 . . 1.382(2) yes
C4 C9 . . 1.463(2) yes
C5 C6 . . 1.380(2) yes
C7 C8 . . 1.534(2) yes
C8 C9 . . 1.528(2) yes

loop_
_geom_torsion_atom_site_label_1
_geom_torsion_atom_site_label_2
_geom_torsion_atom_site_label_3
_geom_torsion_atom_site_label_4
_geom_torsion
_geom_torsion_publ_flag
C3 C7 C8 C10 117.30(10) yes
C10 C8 C9 O 60.10(10) yes
C10 C8 C9 C4 -119.90(10) yes
